data_1522872
loop_
_publ_author_name
'Schuster, J.C.'
'Ipser, H.'

_publ_section_title
;
 The Al - Al8 Mo3 section of the binary system aluminum- molybdenum
;
_journal_name_full
;
Metallurgical Transactions A: Physical Metallurgy and Materials Science
;
_journal_page_first 1729
_journal_page_last 1738
_journal_volume 22
_journal_year 1991
_chemical_formula_sum 'Al5 Mo'
_space_group_IT_number 143
_symmetry_space_group_name_Hall 'P 3'
_symmetry_space_group_name_H-M 'P 3'
_cell_angle_alpha 90
_cell_angle_beta 90
_cell_angle_gamma 120
_cell_formula_units_Z 10
_cell_length_a 4.933
_cell_length_b 4.933
_cell_length_c 43.98
_cell_volume 926.847
_citation_journal_id_ASTM MTTABN
_cod_data_source_file Schuster_MTTABN_1991_1621.cif
_cod_data_source_block Al5Mo1
_cod_original_cell_volume 926.8471
_cod_original_formula_sum 'Al5 Mo1'
_cod_database_code 1522872

loop_
_symmetry_equiv_pos_as_xyz
x,y,z
-y,x-y,z
-x+y,-x,z

loop_
_atom_site_label
_atom_site_type_symbol
_atom_site_fract_x
_atom_site_fract_y
_atom_site_fract_z
_atom_site_occupancy
_atom_site_U_iso_or_equiv
Al14 Al 0.3333 0.6667 0.9 1 0.0
Mo2 Mo 0 0 0.6 1 0.0
Al24 Al 0.333 0.333 0.35 1 0.0
Al9 Al 0.3333 0.6667 0.2 1 0.0
Al23 Al 0.667 0.667 0.25 1 0.0
Al26 Al 0.333 0.333 0.55 1 0.0
Al25 Al 0.667 0.667 0.45 1 0.0
Al7 Al 0 0 0.8 1 0.0
Al19 Al 0.6667 0.3333 0.8 1 0.0
Al18 Al 0.6667 0.3333 0.6 1 0.0
Mo5 Mo 0.3333 0.6667 0.3 1 0.0
Al15 Al 0.6667 0.3333 0.1 1 0.0
Mo6 Mo 0.3333 0.6667 0.8 1 0.0
Mo10 Mo 0.6667 0.3333 0.7 1 0.0
Mo9 Mo 0.6667 0.3333 0.5 1 0.0
Al20 Al 0.6667 0.3333 0.9 1 0.0
Al21 Al 0.667 0.667 0.05 1 0.0
Al28 Al 0.333 0.333 0.75 1 0.0
Al13 Al 0.3333 0.6667 0.7 1 0.0
Al30 Al 0.333 0.333 0.95 1 0.0
Al6 Al 0 0 0.7 1 0.0
Al27 Al 0.667 0.667 0.65 1 0.0
Al8 Al 0.3333 0.6667 0 1 0.0
Al4 Al 0 0 0.3 1 0.0
Al3 Al 0 0 0.2 1 0.0
Al12 Al 0.3333 0.6667 0.6 1 0.0
Al17 Al 0.6667 0.3333 0.4 1 0.0
Mo4 Mo 0.3333 0.6667 0.1 1 0.0
Mo8 Mo 0.6667 0.3333 0.2 1 0.0
Al16 Al 0.6667 0.3333 0.3 1 0.0
Al29 Al 0.667 0.667 0.85 1 0.0
Mo3 Mo 0 0 0.9 1 0.0
Mo1 Mo 0 0 0.4 1 0.0
Al22 Al 0.333 0.333 0.15 1 0.0
Al11 Al 0.3333 0.6667 0.5 1 0.0
Mo7 Mo 0.6667 0.3333 0 1 0.0
Al10 Al 0.3333 0.6667 0.4 1 0.0
Al5 Al 0 0 0.5 1 0.0
Al2 Al 0 0 0.1 1 0.0
Al1 Al 0 0 0 1 0.0
